data_4022877
loop_
_publ_author_name
'Harry W. Gibson'
'Hong Wang'
'Carla Slebodnick'
'Joseph Merola'
'W. Scott Kassel'
'Arnold L. Rheingold'

_publ_contact_author_address
;Department of Chemistry (0212)
Virginia Tech
Blacksburg, VA 24061
;
_publ_contact_author_email hwgibson@vt.edu
_publ_contact_author_fax 540-231-8517
_publ_contact_author_name 'Gibson, Harry W.'
_publ_contact_author_phone 540-231-5902
_publ_section_title
;
 Isomeric 2,6-Pyridino-Cryptands Based on Dibenzo-24-crown-8
;
_journal_name_full 'Journal of Organic Chemistry'
_journal_page_first 3381
_journal_page_last 3393
_journal_paper_doi 10.1021/jo070030l
_journal_volume 72
_journal_year 2007
_chemical_formula_moiety 'C33 H37 K1 N1 O12, F6 P'
_chemical_formula_sum 'C33 H37 F6 K N O12 P'
_chemical_formula_weight 823.71
_chemical_name_common cs629
_chemical_name_systematic
; 
 ? 
;
_space_group_IT_number 2
_symmetry_cell_setting triclinic
_symmetry_space_group_name_Hall '-P 1'
_symmetry_space_group_name_H-M 'P -1'
_atom_sites_solution_hydrogens geom
_atom_sites_solution_primary direct
_atom_sites_solution_secondary difmap
_audit_creation_method SHELXL-97
_cell_angle_alpha 91.942(9)
_cell_angle_beta 90.385(9)
_cell_angle_gamma 98.190(9)
_cell_formula_units_Z 2
_cell_length_a 9.4151(10)
_cell_length_b 10.1706(11)
_cell_length_c 19.062(2)
_cell_measurement_reflns_used 4529
_cell_measurement_temperature 100(2)
_cell_measurement_theta_max 23.70
_cell_measurement_theta_min 2.07
_cell_volume 1805.5(3)
_computing_cell_refinement 'CrysAlis (Oxford Diffraction)'
_computing_data_collection 'CrysAlis (Oxford Diffraction)'
_computing_data_reduction 'CrysAlis (Oxford Diffraction)'
_computing_molecular_graphics 'Bruker SHELXTL'
_computing_publication_material 'Bruker SHELXTL'
_computing_structure_refinement 'SHELXL-97 (Sheldrick, 1997)'
_computing_structure_solution 'SHELXS-97 (Sheldrick, 1990)'
_diffrn_ambient_temperature 100(2)
_diffrn_detector CCD
_diffrn_detector_type 'Oxford Diffraction Sapphire 3 CCD'
_diffrn_measured_fraction_theta_full 0.992
_diffrn_measured_fraction_theta_max 0.992
_diffrn_measurement_device '\k-geometry diffractometer'
_diffrn_measurement_device_type 'Oxford Diffraction Xcalibur'
_diffrn_measurement_method 'phi and omega scans'
_diffrn_radiation_monochromator graphite
_diffrn_radiation_probe x-ray
_diffrn_radiation_type MoK\a
_diffrn_radiation_wavelength 0.71073
_diffrn_reflns_av_R_equivalents 0.0257
_diffrn_reflns_av_sigmaI/netI 0.0555
_diffrn_reflns_limit_h_max 11
_diffrn_reflns_limit_h_min -11
_diffrn_reflns_limit_k_max 9
_diffrn_reflns_limit_k_min -12
_diffrn_reflns_limit_l_max 22
_diffrn_reflns_limit_l_min -22
_diffrn_reflns_number 8927
_diffrn_reflns_theta_full 25.05
_diffrn_reflns_theta_max 25.05
_diffrn_reflns_theta_min 4.05
_diffrn_source 'fine-focus sealed tube'
_diffrn_source_current 40
_diffrn_source_voltage 50
_diffrn_standards_decay_% <2%
_diffrn_standards_interval_count 50
_diffrn_standards_number 2
_exptl_absorpt_coefficient_mu 0.286
_exptl_absorpt_correction_type none
_exptl_crystal_colour colorless
_exptl_crystal_density_diffrn 1.515
_exptl_crystal_density_method 'not measured'
_exptl_crystal_description plate
_exptl_crystal_F_000 852
_exptl_crystal_size_max 0.140
_exptl_crystal_size_mid 0.139
_exptl_crystal_size_min 0.044
_refine_diff_density_max 0.467
_refine_diff_density_min -0.304
_refine_diff_density_rms 0.064
_refine_ls_extinction_method none
_refine_ls_goodness_of_fit_ref 1.012
_refine_ls_hydrogen_treatment constr
_refine_ls_matrix_type full
_refine_ls_number_parameters 487
_refine_ls_number_reflns 6356
_refine_ls_number_restraints 0
_refine_ls_restrained_S_all 1.012
_refine_ls_R_factor_all 0.0817
_refine_ls_R_factor_gt 0.0503
_refine_ls_shift/su_max 0.000
_refine_ls_shift/su_mean 0.000
_refine_ls_structure_factor_coef Fsqd
_refine_ls_weighting_details 'calc w=1/[\s^2^(Fo^2^)+(0.0746P)^2^+0.0000P] where P=(Fo^2^+2Fc^2^)/3'
_refine_ls_weighting_scheme calc
_refine_ls_wR_factor_gt 0.1184
_refine_ls_wR_factor_ref 0.1365
_reflns_number_gt 4430
_reflns_number_total 6356
_reflns_threshold_expression >2sigma(I)
_cod_data_source_file jo070030lrom20070106_120252.cif
_cod_data_source_block 5.KPF6
_cod_depositor_comments
;
The following automatic conversions were performed:
'_symmetry_cell_setting' value 'Triclinic' changed to 'triclinic'
according to '/home/saulius/struct/CIF-dictionaries/cif_core.dic'
dictionary named 'cif_core.dic' version 2.4.1 from 2010-06-29.

Automatic conversion script
Id: cif_fix_enum 1527 2010-12-29 10:47:43Z saulius 
;
_cod_database_code 4022877

loop_
_symmetry_equiv_pos_as_xyz
'x, y, z'
'-x, -y, -z'

loop_
_atom_site_label
_atom_site_type_symbol
_atom_site_fract_x
_atom_site_fract_y
_atom_site_fract_z
_atom_site_U_iso_or_equiv
_atom_site_adp_type
_atom_site_occupancy
_atom_site_symmetry_multiplicity
_atom_site_calc_flag
_atom_site_refinement_flags
K1 K 0.45141(7) 0.64655(6) 0.34694(3) 0.02781(19) Uani 1 1 d .
P1 P 0.01014(9) 0.20860(8) 0.37062(4) 0.0280(2) Uani 1 1 d .
F1 F -0.15814(18) 0.15100(17) 0.36983(10) 0.0352(4) Uani 1 1 d .
F2 F 0.03974(18) 0.08916(17) 0.31745(9) 0.0353(4) Uani 1 1 d .
F3 F 0.03397(19) 0.11802(17) 0.43592(9) 0.0365(5) Uani 1 1 d .
F4 F 0.17830(18) 0.26573(16) 0.37215(9) 0.0337(4) Uani 1 1 d .
F5 F -0.0186(2) 0.32757(17) 0.42383(10) 0.0375(5) Uani 1 1 d .
F6 F -0.01328(19) 0.29754(17) 0.30486(9) 0.0372(5) Uani 1 1 d .
O1 O 0.5788(2) 0.4404(2) 0.28716(10) 0.0293(5) Uani 1 1 d .
O2 O 0.5808(2) 0.4820(2) 0.43297(11) 0.0304(5) Uani 1 1 d .
O3 O 0.7330(2) 0.7157(2) 0.38431(10) 0.0291(5) Uani 1 1 d .
O4 O 0.6134(2) 0.83225(19) 0.26367(10) 0.0270(5) Uani 1 1 d .
O5 O 0.4098(2) 0.5518(2) 0.21389(11) 0.0346(5) Uani 1 1 d .
O6 O 0.1899(2) 0.6625(2) 0.28557(11) 0.0336(5) Uani 1 1 d .
O7 O 0.2494(2) 0.7424(2) 0.42629(11) 0.0313(5) Uani 1 1 d .
O8 O 0.4328(2) 0.93223(19) 0.35254(10) 0.0283(5) Uani 1 1 d .
O9 O 0.7812(2) 0.7131(2) 0.00085(11) 0.0345(5) Uani 1 1 d .
O10 O 0.9032(3) 0.6645(2) -0.09592(13) 0.0498(7) Uani 1 1 d .
O11 O 0.6496(2) 1.1066(2) 0.05120(11) 0.0347(5) Uani 1 1 d .
O12 O 0.6842(3) 1.2786(2) -0.02097(12) 0.0451(6) Uani 1 1 d .
N1 N 0.7957(3) 0.9623(3) -0.03017(13) 0.0321(6) Uani 1 1 d .
C1 C 0.6301(3) 0.4732(3) 0.22202(16) 0.0290(7) Uani 1 1 d .
C2 C 0.5365(3) 0.5365(3) 0.18114(16) 0.0275(7) Uani 1 1 d .
C3 C 0.5752(3) 0.5745(3) 0.11388(17) 0.0300(7) Uani 1 1 d .
H3A H 0.5132 0.6185 0.0864 0.036 Uiso 1 1 calc R
C4 C 0.7071(3) 0.5473(3) 0.08662(17) 0.0301(7) Uani 1 1 d .
C5 C 0.7971(3) 0.4843(3) 0.12715(17) 0.0314(7) Uani 1 1 d .
H5A H 0.8857 0.4658 0.1085 0.038 Uiso 1 1 calc R
C6 C 0.7596(3) 0.4476(3) 0.19507(17) 0.0321(7) Uani 1 1 d .
H6A H 0.8229 0.4052 0.2227 0.038 Uiso 1 1 calc R
C7 C 0.5519(3) 0.9426(3) 0.24371(16) 0.0253(7) Uani 1 1 d .
C8 C 0.4556(3) 0.9929(3) 0.28905(16) 0.0267(7) Uani 1 1 d .
C9 C 0.3894(3) 1.0999(3) 0.26832(17) 0.0324(7) Uani 1 1 d .
H9A H 0.3233 1.1353 0.2985 0.039 Uiso 1 1 calc R
C10 C 0.4205(3) 1.1544(3) 0.20369(17) 0.0307(7) Uani 1 1 d .
H10A H 0.3752 1.2275 0.1902 0.037 Uiso 1 1 calc R
C11 C 0.5165(3) 1.1046(3) 0.15790(16) 0.0266(7) Uani 1 1 d .
C12 C 0.5817(3) 0.9974(3) 0.17900(16) 0.0279(7) Uani 1 1 d .
H12A H 0.6473 0.9617 0.1487 0.033 Uiso 1 1 calc R
C13 C 0.6679(4) 0.3712(3) 0.33017(17) 0.0336(8) Uani 1 1 d .
H13A H 0.7649 0.4229 0.3359 0.040 Uiso 1 1 calc R
H13B H 0.6772 0.2830 0.3085 0.040 Uiso 1 1 calc R
C14 C 0.5951(4) 0.3560(3) 0.39997(17) 0.0331(8) Uani 1 1 d .
H14A H 0.4988 0.3035 0.3932 0.040 Uiso 1 1 calc R
H14B H 0.6514 0.3064 0.4311 0.040 Uiso 1 1 calc R
C15 C 0.7083(3) 0.5465(3) 0.46789(17) 0.0315(7) Uani 1 1 d .
H15A H 0.7935 0.5125 0.4480 0.038 Uiso 1 1 calc R
H15B H 0.7042 0.5280 0.5186 0.038 Uiso 1 1 calc R
C16 C 0.7196(3) 0.6937(3) 0.45794(15) 0.0307(7) Uani 1 1 d .
H16A H 0.6329 0.7275 0.4762 0.037 Uiso 1 1 calc R
H16B H 0.8044 0.7411 0.4837 0.037 Uiso 1 1 calc R
C17 C 0.7660(3) 0.8538(3) 0.36896(17) 0.0327(8) Uani 1 1 d .
H17A H 0.8629 0.8903 0.3871 0.039 Uiso 1 1 calc R
H17B H 0.6954 0.9050 0.3913 0.039 Uiso 1 1 calc R
C18 C 0.7600(3) 0.8634(3) 0.29026(17) 0.0320(7) Uani 1 1 d .
H18A H 0.8001 0.9545 0.2772 0.038 Uiso 1 1 calc R
H18B H 0.8196 0.8009 0.2683 0.038 Uiso 1 1 calc R
C19 C 0.3005(3) 0.6071(3) 0.17764(17) 0.0349(8) Uani 1 1 d .
H19A H 0.2820 0.5633 0.1306 0.042 Uiso 1 1 calc R
H19B H 0.3295 0.7035 0.1718 0.042 Uiso 1 1 calc R
C20 C 0.1686(3) 0.5830(3) 0.22216(17) 0.0343(8) Uani 1 1 d .
H20A H 0.0848 0.6059 0.1960 0.041 Uiso 1 1 calc R
H20B H 0.1490 0.4879 0.2334 0.041 Uiso 1 1 calc R
C21 C 0.0941(4) 0.6190(3) 0.34016(18) 0.0390(8) Uani 1 1 d .
H21A H 0.1176 0.5341 0.3578 0.047 Uiso 1 1 calc R
H21B H -0.0055 0.6032 0.3215 0.047 Uiso 1 1 calc R
C22 C 0.1049(3) 0.7198(4) 0.39849(19) 0.0425(9) Uani 1 1 d .
H22A H 0.0786 0.8040 0.3813 0.051 Uiso 1 1 calc R
H22B H 0.0374 0.6886 0.4360 0.051 Uiso 1 1 calc R
C23 C 0.2919(4) 0.8753(3) 0.45312(16) 0.0309(7) Uani 1 1 d .
H23A H 0.3799 0.8783 0.4822 0.037 Uiso 1 1 calc R
H23B H 0.2154 0.9017 0.4836 0.037 Uiso 1 1 calc R
C24 C 0.3203(3) 0.9731(3) 0.39525(17) 0.0309(7) Uani 1 1 d .
H24A H 0.2323 0.9736 0.3666 0.037 Uiso 1 1 calc R
H24B H 0.3502 1.0639 0.4155 0.037 Uiso 1 1 calc R
C25 C 0.7436(4) 0.5707(3) 0.01084(17) 0.0356(8) Uani 1 1 d .
H25A H 0.8253 0.5241 -0.0026 0.043 Uiso 1 1 calc R
H25B H 0.6603 0.5349 -0.0195 0.043 Uiso 1 1 calc R
C26 C 0.8569(3) 0.7453(3) -0.05688(17) 0.0352(8) Uani 1 1 d .
C27 C 0.5466(3) 1.1721(3) 0.08942(17) 0.0309(7) Uani 1 1 d .
H27A H 0.4567 1.1670 0.0615 0.037 Uiso 1 1 calc R
H27B H 0.5850 1.2669 0.0984 0.037 Uiso 1 1 calc R
C28 C 0.7093(4) 1.1702(3) -0.00377(16) 0.0322(8) Uani 1 1 d .
C29 C 0.8776(4) 0.8907(3) -0.06805(17) 0.0361(8) Uani 1 1 d .
C30 C 0.9763(4) 0.9450(4) -0.1177(2) 0.0498(10) Uani 1 1 d .
H30A H 1.0314 0.8905 -0.1445 0.060 Uiso 1 1 calc R
C31 C 0.9905(4) 1.0800(4) -0.1262(2) 0.0585(12) Uani 1 1 d .
H31A H 1.0598 1.1211 -0.1576 0.070 Uiso 1 1 calc R
C32 C 0.9044(4) 1.1554(4) -0.0894(2) 0.0473(10) Uani 1 1 d .
H32A H 0.9108 1.2483 -0.0959 0.057 Uiso 1 1 calc R
C33 C 0.8074(4) 1.0920(3) -0.04220(16) 0.0327(8) Uani 1 1 d .

loop_
_atom_site_aniso_label
_atom_site_aniso_U_11
_atom_site_aniso_U_22
_atom_site_aniso_U_33
_atom_site_aniso_U_23
_atom_site_aniso_U_13
_atom_site_aniso_U_12
K1 0.0282(4) 0.0282(4) 0.0286(4) 0.0014(3) -0.0008(3) 0.0094(3)
P1 0.0291(5) 0.0256(4) 0.0307(5) 0.0036(3) 0.0008(3) 0.0084(3)
F1 0.0288(10) 0.0330(10) 0.0450(11) 0.0071(8) 0.0020(8) 0.0073(8)
F2 0.0337(10) 0.0351(10) 0.0381(11) -0.0060(8) -0.0012(8) 0.0093(8)
F3 0.0406(11) 0.0348(10) 0.0361(11) 0.0107(8) -0.0016(8) 0.0104(8)
F4 0.0304(10) 0.0310(10) 0.0394(11) -0.0014(8) 0.0007(8) 0.0041(8)
F5 0.0444(11) 0.0295(10) 0.0401(11) -0.0005(8) 0.0087(9) 0.0109(8)
F6 0.0387(11) 0.0371(11) 0.0374(11) 0.0127(8) 0.0013(8) 0.0084(8)
O1 0.0351(12) 0.0309(12) 0.0244(11) 0.0046(9) 0.0048(9) 0.0123(10)
O2 0.0295(12) 0.0314(12) 0.0312(12) 0.0019(9) 0.0007(9) 0.0069(10)
O3 0.0333(12) 0.0302(12) 0.0246(11) 0.0054(9) 0.0020(9) 0.0060(10)
O4 0.0299(12) 0.0256(11) 0.0275(12) 0.0046(9) 0.0015(9) 0.0094(9)
O5 0.0407(13) 0.0406(13) 0.0256(12) 0.0052(10) -0.0010(10) 0.0158(11)
O6 0.0329(13) 0.0337(12) 0.0328(13) -0.0004(10) 0.0008(10) 0.0003(10)
O7 0.0302(12) 0.0284(12) 0.0359(13) 0.0013(9) 0.0060(10) 0.0065(9)
O8 0.0325(12) 0.0276(12) 0.0269(12) 0.0073(9) 0.0087(9) 0.0095(9)
O9 0.0439(14) 0.0281(12) 0.0314(13) 0.0000(9) 0.0090(10) 0.0047(10)
O10 0.0596(17) 0.0466(15) 0.0464(16) 0.0018(12) 0.0235(13) 0.0172(13)
O11 0.0378(13) 0.0359(13) 0.0329(13) 0.0136(10) 0.0079(10) 0.0101(10)
O12 0.0688(18) 0.0326(14) 0.0354(14) 0.0110(11) 0.0074(12) 0.0102(12)
N1 0.0351(16) 0.0363(16) 0.0249(14) 0.0018(12) 0.0001(12) 0.0045(13)
C1 0.0375(19) 0.0228(16) 0.0257(17) -0.0007(13) 0.0023(14) 0.0019(14)
C2 0.0316(18) 0.0261(17) 0.0243(17) -0.0014(13) 0.0036(13) 0.0029(14)
C3 0.0345(18) 0.0234(17) 0.0321(18) -0.0039(13) -0.0055(14) 0.0060(14)
C4 0.0358(18) 0.0224(16) 0.0320(18) 0.0009(13) 0.0070(14) 0.0031(14)
C5 0.0294(18) 0.0309(18) 0.0329(18) -0.0032(14) 0.0008(14) 0.0018(14)
C6 0.0337(18) 0.0334(18) 0.0301(18) -0.0001(14) 0.0006(14) 0.0087(14)
C7 0.0260(16) 0.0191(15) 0.0315(17) 0.0050(13) 0.0006(13) 0.0047(13)
C8 0.0282(17) 0.0249(16) 0.0268(17) 0.0051(13) 0.0009(13) 0.0022(13)
C9 0.0334(18) 0.0281(17) 0.0377(19) 0.0057(14) 0.0083(15) 0.0093(14)
C10 0.0320(18) 0.0250(17) 0.0378(19) 0.0095(14) -0.0003(14) 0.0113(14)
C11 0.0278(17) 0.0245(16) 0.0270(17) 0.0048(13) -0.0024(13) 0.0015(13)
C12 0.0277(17) 0.0290(17) 0.0281(17) 0.0049(13) 0.0044(13) 0.0067(13)
C13 0.0398(19) 0.0288(18) 0.0359(19) 0.0064(14) -0.0011(15) 0.0160(15)
C14 0.0379(19) 0.0270(17) 0.0344(19) 0.0073(14) -0.0001(15) 0.0033(14)
C15 0.0296(18) 0.0374(19) 0.0278(18) 0.0072(14) -0.0010(14) 0.0048(15)
C16 0.0340(18) 0.0377(19) 0.0210(16) 0.0062(13) -0.0008(13) 0.0060(15)
C17 0.0292(18) 0.0290(18) 0.040(2) 0.0076(14) -0.0018(14) 0.0052(14)
C18 0.0270(17) 0.0323(18) 0.0389(19) 0.0109(14) 0.0041(14) 0.0092(14)
C19 0.0376(19) 0.0386(19) 0.0306(18) 0.0048(15) -0.0069(15) 0.0121(16)
C20 0.0333(19) 0.0367(19) 0.0331(19) 0.0015(15) -0.0054(15) 0.0054(15)
C21 0.0301(19) 0.044(2) 0.041(2) 0.0002(16) 0.0057(15) -0.0005(16)
C22 0.0251(18) 0.056(2) 0.046(2) 0.0009(18) 0.0093(15) 0.0014(16)
C23 0.0391(19) 0.0297(18) 0.0252(17) 0.0008(13) 0.0048(14) 0.0094(15)
C24 0.0310(17) 0.0290(17) 0.0343(18) 0.0054(14) 0.0073(14) 0.0088(14)
C25 0.050(2) 0.0242(18) 0.0320(19) 0.0043(14) 0.0069(16) 0.0033(15)
C26 0.0336(19) 0.043(2) 0.0310(19) 0.0049(15) 0.0103(15) 0.0112(16)
C27 0.0347(18) 0.0272(17) 0.0330(18) 0.0076(14) 0.0025(14) 0.0105(14)
C28 0.042(2) 0.0322(19) 0.0220(17) 0.0034(14) 0.0003(14) 0.0018(15)
C29 0.037(2) 0.037(2) 0.0347(19) 0.0090(15) 0.0025(15) 0.0061(16)
C30 0.049(2) 0.058(3) 0.047(2) 0.0135(19) 0.0209(18) 0.0199(19)
C31 0.060(3) 0.056(3) 0.066(3) 0.033(2) 0.036(2) 0.021(2)
C32 0.052(2) 0.046(2) 0.047(2) 0.0216(18) 0.0147(18) 0.0116(18)
C33 0.0389(19) 0.0342(19) 0.0247(17) 0.0103(14) 0.0013(14) 0.0020(15)

loop_
_atom_type_symbol
_atom_type_description
_atom_type_scat_dispersion_real
_atom_type_scat_dispersion_imag
_atom_type_scat_source
C C 0.0033 0.0016 'International Tables Vol C Tables 4.2.6.8 and 6.1.1.4'
H H 0.0000 0.0000 'International Tables Vol C Tables 4.2.6.8 and 6.1.1.4'
N N 0.0061 0.0033 'International Tables Vol C Tables 4.2.6.8 and 6.1.1.4'
O O 0.0106 0.0060 'International Tables Vol C Tables 4.2.6.8 and 6.1.1.4'
F F 0.0171 0.0103 'International Tables Vol C Tables 4.2.6.8 and 6.1.1.4'
P P 0.1023 0.0942 'International Tables Vol C Tables 4.2.6.8 and 6.1.1.4'
K K 0.2009 0.2494 'International Tables Vol C Tables 4.2.6.8 and 6.1.1.4'

loop_
_geom_angle_atom_site_label_1
_geom_angle_atom_site_label_2
_geom_angle_atom_site_label_3
_geom_angle
O5 K1 O7 124.62(7)
O5 K1 O3 114.06(7)
O7 K1 O3 118.61(7)
O5 K1 O6 62.79(7)
O7 K1 O6 61.93(7)
O3 K1 O6 159.21(7)
O5 K1 O1 54.92(6)
O7 K1 O1 152.52(6)
O3 K1 O1 77.36(6)
O6 K1 O1 111.62(7)
O5 K1 O2 113.81(7)
O7 K1 O2 105.83(7)
O3 K1 O2 60.79(6)
O6 K1 O2 139.99(7)
O1 K1 O2 60.48(6)
O5 K1 O4 74.15(7)
O7 K1 O4 115.35(6)
O3 K1 O4 63.65(6)
O6 K1 O4 96.69(6)
O1 K1 O4 91.52(6)
O2 K1 O4 121.58(6)
O5 K1 O8 109.36(6)
O7 K1 O8 59.84(6)
O3 K1 O8 86.41(6)
O6 K1 O8 76.24(6)
O1 K1 O8 147.32(6)
O2 K1 O8 133.42(6)
O4 K1 O8 55.80(6)
F6 P1 F5 90.55(10)
F6 P1 F4 90.19(10)
F5 P1 F4 89.53(10)
F6 P1 F3 179.32(11)
F5 P1 F3 90.13(10)
F4 P1 F3 89.81(10)
F6 P1 F1 90.31(10)
F5 P1 F1 90.28(10)
F4 P1 F1 179.47(11)
F3 P1 F1 89.69(10)
F6 P1 F2 89.64(10)
F5 P1 F2 179.71(11)
F4 P1 F2 90.25(10)
F3 P1 F2 89.68(10)
F1 P1 F2 89.94(10)
C1 O1 C13 116.3(2)
C1 O1 K1 110.32(16)
C13 O1 K1 119.21(17)
C15 O2 C14 114.3(2)
C15 O2 K1 113.89(16)
C14 O2 K1 113.26(17)
C16 O3 C17 112.9(2)
C16 O3 K1 98.14(16)
C17 O3 K1 105.08(16)
C7 O4 C18 114.4(2)
C7 O4 K1 117.99(16)
C18 O4 K1 110.91(16)
C2 O5 C19 120.4(2)
C2 O5 K1 112.32(17)
C19 O5 K1 113.18(18)
C21 O6 C20 114.1(2)
C21 O6 K1 101.58(18)
C20 O6 K1 111.70(18)
C23 O7 C22 113.3(2)
C23 O7 K1 113.73(17)
C22 O7 K1 116.25(17)
C8 O8 C24 116.5(2)
C8 O8 K1 114.29(16)
C24 O8 K1 115.98(16)
C26 O9 C25 115.2(2)
C28 O11 C27 116.0(2)
C29 N1 C33 117.2(3)
O1 C1 C6 125.8(3)
O1 C1 C2 114.0(3)
C6 C1 C2 120.2(3)
O5 C2 C3 126.3(3)
O5 C2 C1 113.8(3)
C3 C2 C1 119.9(3)
C2 C3 C4 119.6(3)
C5 C4 C3 119.8(3)
C5 C4 C25 119.0(3)
C3 C4 C25 120.8(3)
C4 C5 C6 120.9(3)
C1 C6 C5 119.7(3)
C12 C7 C8 120.8(3)
C12 C7 O4 120.6(3)
C8 C7 O4 118.6(3)
O8 C8 C7 116.8(3)
O8 C8 C9 124.3(3)
C7 C8 C9 119.0(3)
C10 C9 C8 119.8(3)
C9 C10 C11 121.7(3)
C12 C11 C10 118.1(3)
C12 C11 C27 123.8(3)
C10 C11 C27 118.1(3)
C7 C12 C11 120.7(3)
O1 C13 C14 106.3(3)
O2 C14 C13 111.9(2)
O2 C15 C16 108.7(2)
O3 C16 C15 107.8(2)
O3 C17 C18 107.2(2)
O4 C18 C17 111.3(2)
O5 C19 C20 106.1(3)
O6 C20 C19 109.7(3)
O6 C21 C22 110.4(3)
O7 C22 C21 109.8(3)
O7 C23 C24 112.2(2)
O8 C24 C23 107.5(2)
O9 C25 C4 109.5(2)
O10 C26 O9 123.8(3)
O10 C26 C29 123.8(3)
O9 C26 C29 112.4(3)
O11 C27 C11 108.8(2)
O12 C28 O11 123.8(3)
O12 C28 C33 123.9(3)
O11 C28 C33 112.2(3)
N1 C29 C30 123.5(3)
N1 C29 C26 116.4(3)
C30 C29 C26 120.0(3)
C31 C30 C29 117.6(3)
C32 C31 C30 120.0(3)
C31 C32 C33 118.2(3)
N1 C33 C32 123.4(3)
N1 C33 C28 117.4(3)
C32 C33 C28 119.3(3)

loop_
_geom_bond_atom_site_label_1
_geom_bond_atom_site_label_2
_geom_bond_distance
K1 O5 2.688(2)
K1 O7 2.706(2)
K1 O3 2.727(2)
K1 O6 2.747(2)
K1 O1 2.776(2)
K1 O2 2.778(2)
K1 O4 2.798(2)
K1 O8 2.934(2)
P1 F6 1.6025(19)
P1 F5 1.6063(19)
P1 F4 1.6066(19)
P1 F3 1.6066(18)
P1 F1 1.6088(19)
P1 F2 1.6116(19)
O1 C1 1.370(4)
O1 C13 1.439(4)
O2 C15 1.432(4)
O2 C14 1.432(4)
O3 C16 1.432(3)
O3 C17 1.436(4)
O4 C7 1.396(3)
O4 C18 1.455(4)
O5 C2 1.376(4)
O5 C19 1.427(4)
O6 C21 1.423(4)
O6 C20 1.428(4)
O7 C23 1.430(3)
O7 C22 1.441(4)
O8 C8 1.381(3)
O8 C24 1.440(4)
O9 C26 1.340(4)
O9 C25 1.460(4)
O10 C26 1.218(4)
O11 C28 1.335(4)
O11 C27 1.441(4)
O12 C28 1.215(4)
N1 C29 1.334(4)
N1 C33 1.336(4)
C1 C6 1.382(4)
C1 C2 1.409(4)
C2 C3 1.388(4)
C3 C4 1.409(4)
C4 C5 1.379(5)
C4 C25 1.506(4)
C5 C6 1.393(4)
C7 C12 1.385(4)
C7 C8 1.394(4)
C8 C9 1.396(4)
C9 C10 1.384(4)
C10 C11 1.395(4)
C11 C12 1.395(4)
C11 C27 1.505(4)
C13 C14 1.503(5)
C15 C16 1.505(4)
C17 C18 1.508(4)
C19 C20 1.504(4)
C21 C22 1.480(5)
C23 C24 1.510(4)
C26 C29 1.486(5)
C28 C33 1.483(5)
C29 C30 1.402(5)
C30 C31 1.376(5)
C31 C32 1.374(5)
C32 C33 1.394(5)

loop_
_geom_torsion_atom_site_label_1
_geom_torsion_atom_site_label_2
_geom_torsion_atom_site_label_3
_geom_torsion_atom_site_label_4
_geom_torsion
O5 K1 O1 C1 45.50(18)
O7 K1 O1 C1 144.37(19)
O3 K1 O1 C1 -86.42(18)
O6 K1 O1 C1 73.93(19)
O2 K1 O1 C1 -149.8(2)
O4 K1 O1 C1 -23.87(18)
O8 K1 O1 C1 -24.3(2)
O5 K1 O1 C13 -176.1(2)
O7 K1 O1 C13 -77.2(2)
O3 K1 O1 C13 52.0(2)
O6 K1 O1 C13 -147.6(2)
O2 K1 O1 C13 -11.36(19)
O4 K1 O1 C13 114.6(2)
O8 K1 O1 C13 114.1(2)
O5 K1 O2 C15 125.29(19)
O7 K1 O2 C15 -94.31(19)
O3 K1 O2 C15 20.00(18)
O6 K1 O2 C15 -159.29(18)
O1 K1 O2 C15 111.6(2)
O4 K1 O2 C15 39.8(2)
O8 K1 O2 C15 -31.1(2)
O5 K1 O2 C14 -7.6(2)
O7 K1 O2 C14 132.81(18)
O3 K1 O2 C14 -112.88(19)
O6 K1 O2 C14 67.8(2)
O1 K1 O2 C14 -21.25(17)
O4 K1 O2 C14 -93.04(18)
O8 K1 O2 C14 -163.98(17)
O5 K1 O3 C16 -152.05(16)
O7 K1 O3 C16 45.75(17)
O6 K1 O3 C16 131.5(2)
O1 K1 O3 C16 -110.22(16)
O2 K1 O3 C16 -47.17(16)
O4 K1 O3 C16 151.66(17)
O8 K1 O3 C16 98.34(16)
O5 K1 O3 C17 91.49(18)
O7 K1 O3 C17 -70.71(18)
O6 K1 O3 C17 15.1(3)
O1 K1 O3 C17 133.32(18)
O2 K1 O3 C17 -163.63(19)
O4 K1 O3 C17 35.19(17)
O8 K1 O3 C17 -18.13(17)
O5 K1 O4 C7 95.66(19)
O7 K1 O4 C7 -25.6(2)
O3 K1 O4 C7 -136.5(2)
O6 K1 O4 C7 36.45(19)
O1 K1 O4 C7 148.43(19)
O2 K1 O4 C7 -155.79(18)
O8 K1 O4 C7 -31.89(18)
O5 K1 O4 C18 -129.53(18)
O7 K1 O4 C18 109.21(17)
O3 K1 O4 C18 -1.68(16)
O6 K1 O4 C18 171.26(17)
O1 K1 O4 C18 -76.76(17)
O2 K1 O4 C18 -20.98(19)
O8 K1 O4 C18 102.93(18)
O7 K1 O5 C2 166.87(17)
O3 K1 O5 C2 5.9(2)
O6 K1 O5 C2 163.1(2)
O1 K1 O5 C2 -46.77(17)
O2 K1 O5 C2 -61.32(19)
O4 K1 O5 C2 56.70(18)
O8 K1 O5 C2 100.73(18)
O7 K1 O5 C19 26.5(2)
O3 K1 O5 C19 -134.51(19)
O6 K1 O5 C19 22.67(18)
O1 K1 O5 C19 172.8(2)
O2 K1 O5 C19 158.27(19)
O4 K1 O5 C19 -83.71(19)
O8 K1 O5 C19 -39.7(2)
O5 K1 O6 C21 135.45(19)
O7 K1 O6 C21 -41.01(17)
O3 K1 O6 C21 -138.2(2)
O1 K1 O6 C21 109.46(18)
O2 K1 O6 C21 40.1(2)
O4 K1 O6 C21 -156.23(17)
O8 K1 O6 C21 -103.91(18)
O5 K1 O6 C20 13.40(18)
O7 K1 O6 C20 -163.1(2)
O3 K1 O6 C20 99.8(2)
O1 K1 O6 C20 -12.6(2)
O2 K1 O6 C20 -82.0(2)
O4 K1 O6 C20 81.72(19)
O8 K1 O6 C20 134.03(19)
O5 K1 O7 C23 -123.68(18)
O3 K1 O7 C23 36.5(2)
O6 K1 O7 C23 -119.86(19)
O1 K1 O7 C23 157.05(18)
O2 K1 O7 C23 101.45(18)
O4 K1 O7 C23 -35.98(19)
O8 K1 O7 C23 -29.97(17)
O5 K1 O7 C22 10.7(2)
O3 K1 O7 C22 170.8(2)
O6 K1 O7 C22 14.5(2)
O1 K1 O7 C22 -68.6(3)
O2 K1 O7 C22 -124.2(2)
O4 K1 O7 C22 98.4(2)
O8 K1 O7 C22 104.4(2)
O5 K1 O8 C8 -21.32(19)
O7 K1 O8 C8 -140.8(2)
O3 K1 O8 C8 92.94(18)
O6 K1 O8 C8 -75.51(18)
O1 K1 O8 C8 33.2(2)
O2 K1 O8 C8 135.83(18)
O4 K1 O8 C8 32.62(17)
O5 K1 O8 C24 118.46(19)
O7 K1 O8 C24 -1.03(18)
O3 K1 O8 C24 -127.28(19)
O6 K1 O8 C24 64.26(19)
O1 K1 O8 C24 172.98(18)
O2 K1 O8 C24 -84.4(2)
O4 K1 O8 C24 172.4(2)
C13 O1 C1 C6 -1.1(4)
K1 O1 C1 C6 138.6(3)
C13 O1 C1 C2 177.9(3)
K1 O1 C1 C2 -42.3(3)
C19 O5 C2 C3 2.3(4)
K1 O5 C2 C3 -134.9(3)
C19 O5 C2 C1 -176.3(3)
K1 O5 C2 C1 46.5(3)
O1 C1 C2 O5 -1.0(4)
C6 C1 C2 O5 178.1(3)
O1 C1 C2 C3 -179.7(3)
C6 C1 C2 C3 -0.6(4)
O5 C2 C3 C4 -177.5(3)
C1 C2 C3 C4 1.0(4)
C2 C3 C4 C5 -0.6(5)
C2 C3 C4 C25 171.9(3)
C3 C4 C5 C6 -0.3(5)
C25 C4 C5 C6 -172.9(3)
O1 C1 C6 C5 178.7(3)
C2 C1 C6 C5 -0.2(5)
C4 C5 C6 C1 0.7(5)
C18 O4 C7 C12 80.7(3)
K1 O4 C7 C12 -146.0(2)
C18 O4 C7 C8 -101.8(3)
K1 O4 C7 C8 31.5(3)
C24 O8 C8 C7 -172.4(3)
K1 O8 C8 C7 -32.8(3)
C24 O8 C8 C9 7.9(4)
K1 O8 C8 C9 147.5(2)
C12 C7 C8 O8 -179.8(3)
O4 C7 C8 O8 2.7(4)
C12 C7 C8 C9 -0.1(4)
O4 C7 C8 C9 -177.6(3)
O8 C8 C9 C10 179.5(3)
C7 C8 C9 C10 -0.2(5)
C8 C9 C10 C11 0.3(5)
C9 C10 C11 C12 -0.1(5)
C9 C10 C11 C27 -178.6(3)
C8 C7 C12 C11 0.3(5)
O4 C7 C12 C11 177.7(3)
C10 C11 C12 C7 -0.2(4)
C27 C11 C12 C7 178.2(3)
C1 O1 C13 C14 175.8(2)
K1 O1 C13 C14 39.7(3)
C15 O2 C14 C13 -80.1(3)
K1 O2 C14 C13 52.5(3)
O1 C13 C14 O2 -60.5(3)
C14 O2 C15 C16 143.0(3)
K1 O2 C15 C16 10.6(3)
C17 O3 C16 C15 -171.3(2)
K1 O3 C16 C15 78.5(2)
O2 C15 C16 O3 -62.7(3)
C16 O3 C17 C18 -173.6(2)
K1 O3 C17 C18 -67.7(2)
C7 O4 C18 C17 105.1(3)
K1 O4 C18 C17 -31.4(3)
O3 C17 C18 O4 69.8(3)
C2 O5 C19 C20 168.5(3)
K1 O5 C19 C20 -54.6(3)
C21 O6 C20 C19 -161.4(3)
K1 O6 C20 C19 -46.8(3)
O5 C19 C20 O6 68.7(3)
C20 O6 C21 C22 -169.4(3)
K1 O6 C21 C22 70.3(3)
C23 O7 C22 C21 148.7(3)
K1 O7 C22 C21 14.1(3)
O6 C21 C22 O7 -59.7(4)
C22 O7 C23 C24 -73.7(3)
K1 O7 C23 C24 62.0(3)
C8 O8 C24 C23 167.7(2)
K1 O8 C24 C23 28.8(3)
O7 C23 C24 O8 -59.4(3)
C26 O9 C25 C4 160.2(3)
C5 C4 C25 O9 -112.4(3)
C3 C4 C25 O9 75.1(4)
C25 O9 C26 O10 -6.2(5)
C25 O9 C26 C29 173.7(3)
C28 O11 C27 C11 -167.0(2)
C12 C11 C27 O11 0.7(4)
C10 C11 C27 O11 179.0(3)
C27 O11 C28 O12 2.1(5)
C27 O11 C28 C33 -176.7(3)
C33 N1 C29 C30 1.7(5)
C33 N1 C29 C26 -176.5(3)
O10 C26 C29 N1 166.0(3)
O9 C26 C29 N1 -13.9(4)
O10 C26 C29 C30 -12.3(5)
O9 C26 C29 C30 167.9(3)
N1 C29 C30 C31 1.4(6)
C26 C29 C30 C31 179.6(3)
C29 C30 C31 C32 -3.3(6)
C30 C31 C32 C33 2.1(6)
C29 N1 C33 C32 -3.0(5)
C29 N1 C33 C28 175.9(3)
C31 C32 C33 N1 1.2(6)
C31 C32 C33 C28 -177.7(3)
O12 C28 C33 N1 -162.0(3)
O11 C28 C33 N1 16.9(4)
O12 C28 C33 C32 16.9(5)
O11 C28 C33 C32 -164.2(3)
